data_4326586
loop_
_publ_author_name
'Runyu Tan'
'Datong Song'

_publ_section_title
;
 Interconversion between the Enantiomers of Chiral Five-Coordinate
 Me3Pt(IV) Complexes
;
_journal_name_full 'Inorganic Chemistry'
_journal_page_first 10614
_journal_page_last 10622
_journal_paper_doi 10.1021/ic200889y
_journal_volume 50
_journal_year 2011
_chemical_formula_sum 'C49 H38 Cl2 N4 S2'
_chemical_formula_weight 817.85
_chemical_name_systematic
; 
 ? 
;
_space_group_IT_number 15
_symmetry_cell_setting monoclinic
_symmetry_space_group_name_Hall '-C 2yc'
_symmetry_space_group_name_H-M 'C 1 2/c 1'
_atom_sites_solution_hydrogens geom
_atom_sites_solution_primary direct
_atom_sites_solution_secondary difmap
_audit_creation_method SHELXL-97
_cell_angle_alpha 90.00
_cell_angle_beta 113.3960(10)
_cell_angle_gamma 90.00
_cell_formula_units_Z 4
_cell_length_a 18.9127(5)
_cell_length_b 12.0454(3)
_cell_length_c 18.9174(5)
_cell_measurement_reflns_used 3451
_cell_measurement_temperature 150(2)
_cell_measurement_theta_max 27.51
_cell_measurement_theta_min 2.06
_cell_volume 3955.27(18)
_computing_structure_refinement 'SHELXL-97 (Sheldrick, 2008)'
_computing_structure_solution 'SHELXS-97 (Sheldrick, 2008)'
_diffrn_ambient_temperature 150(2)
_diffrn_measured_fraction_theta_full 0.991
_diffrn_measured_fraction_theta_max 0.991
_diffrn_radiation_monochromator graphite
_diffrn_radiation_source 'fine-focus sealed tube'
_diffrn_radiation_type MoK\a
_diffrn_radiation_wavelength 0.71073
_diffrn_reflns_av_R_equivalents 0.0389
_diffrn_reflns_av_sigmaI/netI 0.0393
_diffrn_reflns_limit_h_max 21
_diffrn_reflns_limit_h_min -24
_diffrn_reflns_limit_k_max 15
_diffrn_reflns_limit_k_min -15
_diffrn_reflns_limit_l_max 24
_diffrn_reflns_limit_l_min -24
_diffrn_reflns_number 17629
_diffrn_reflns_theta_full 27.51
_diffrn_reflns_theta_max 27.51
_diffrn_reflns_theta_min 2.06
_exptl_absorpt_coefficient_mu 0.312
_exptl_absorpt_correction_T_max 0.9755
_exptl_absorpt_correction_T_min 0.9261
_exptl_absorpt_correction_type multi-scan
_exptl_absorpt_process_details 'bruker apex 2'
_exptl_crystal_colour colorless
_exptl_crystal_density_diffrn 1.373
_exptl_crystal_description plate
_exptl_crystal_F_000 1704
_exptl_crystal_size_max 0.25
_exptl_crystal_size_mid 0.20
_exptl_crystal_size_min 0.08
_refine_diff_density_max 0.557
_refine_diff_density_min -0.403
_refine_diff_density_rms 0.052
_refine_ls_extinction_method none
_refine_ls_goodness_of_fit_ref 1.047
_refine_ls_hydrogen_treatment constr
_refine_ls_matrix_type full
_refine_ls_number_parameters 260
_refine_ls_number_reflns 4519
_refine_ls_number_restraints 0
_refine_ls_restrained_S_all 1.047
_refine_ls_R_factor_all 0.0612
_refine_ls_R_factor_gt 0.0415
_refine_ls_shift/su_max 0.001
_refine_ls_shift/su_mean 0.000
_refine_ls_structure_factor_coef Fsqd
_refine_ls_weighting_details 'calc w=1/[\s^2^(Fo^2^)+(0.0457P)^2^+3.5973P] where P=(Fo^2^+2Fc^2^)/3'
_refine_ls_weighting_scheme calc
_refine_ls_wR_factor_gt 0.0978
_refine_ls_wR_factor_ref 0.1075
_reflns_number_gt 3451
_reflns_number_total 4519
_reflns_threshold_expression >2sigma(I)
_cod_data_source_file ic200889y_si_001_1.cif
_cod_data_source_block 1c
_cod_database_code 4326586

loop_
_symmetry_equiv_pos_as_xyz
'x, y, z'
'-x, y, -z+1/2'
'x+1/2, y+1/2, z'
'-x+1/2, y+1/2, -z+1/2'
'-x, -y, -z'
'x, -y, z-1/2'
'-x+1/2, -y+1/2, -z'
'x+1/2, -y+1/2, z-1/2'

loop_
_atom_site_label
_atom_site_type_symbol
_atom_site_fract_x
_atom_site_fract_y
_atom_site_fract_z
_atom_site_U_iso_or_equiv
_atom_site_adp_type
_atom_site_occupancy
_atom_site_symmetry_multiplicity
_atom_site_calc_flag
_atom_site_refinement_flags
Cl1 Cl 0.43163(4) 0.96262(6) 0.17844(4) 0.0586(2) Uani 1 1 d .
S1 S 0.25103(3) 0.78359(4) 0.08890(3) 0.02744(13) Uani 1 1 d .
C1 C 0.30284(11) 0.66331(14) 0.11455(10) 0.0245(4) Uani 1 1 d .
H1A H 0.3171 0.6201 0.0803 0.029 Uiso 1 1 calc R
C2 C 0.32150(10) 0.63620(13) 0.19003(10) 0.0194(3) Uani 1 1 d .
C3 C 0.29218(10) 0.71656(13) 0.22810(10) 0.0185(3) Uani 1 1 d .
C4 C 0.25336(11) 0.80034(14) 0.17952(10) 0.0230(4) Uani 1 1 d .
H4A H 0.2303 0.8610 0.1944 0.028 Uiso 1 1 calc R
C5 C 0.50882(11) 0.62616(15) 0.40442(10) 0.0253(4) Uani 1 1 d .
C6 C 0.54520(12) 0.52584(17) 0.43977(11) 0.0315(4) Uani 1 1 d .
H6A H 0.5855 0.5270 0.4898 0.038 Uiso 1 1 calc R
C7 C 0.52209(11) 0.42833(16) 0.40172(12) 0.0308(4) Uani 1 1 d .
H7A H 0.5468 0.3610 0.4247 0.037 Uiso 1 1 calc R
C8 C 0.46132(11) 0.42681(14) 0.32802(11) 0.0246(4) Uani 1 1 d .
C9 C 0.43428(11) 0.32865(15) 0.28461(12) 0.0291(4) Uani 1 1 d .
H9A H 0.4576 0.2595 0.3050 0.035 Uiso 1 1 calc R
C10 C 0.37526(11) 0.33220(15) 0.21402(12) 0.0284(4) Uani 1 1 d .
H10A H 0.3583 0.2660 0.1849 0.034 Uiso 1 1 calc R
C11 C 0.33927(11) 0.43409(14) 0.18412(11) 0.0248(4) Uani 1 1 d .
H11A H 0.2974 0.4352 0.1352 0.030 Uiso 1 1 calc R
C12 C 0.36310(10) 0.53232(13) 0.22393(10) 0.0195(3) Uani 1 1 d .
C13 C 0.42674(10) 0.53030(13) 0.29707(10) 0.0209(4) Uani 1 1 d .
C14 C 0.53386(12) 0.73407(17) 0.44590(12) 0.0340(5) Uani 1 1 d .
H14A H 0.4927 0.7891 0.4240 0.051 Uiso 1 1 calc R
H14B H 0.5804 0.7602 0.4403 0.051 Uiso 1 1 calc R
H14C H 0.5449 0.7236 0.5006 0.051 Uiso 1 1 calc R
C15 C 0.37734(10) 0.96767(14) 0.39347(10) 0.0219(4) Uani 1 1 d .
C16 C 0.38316(11) 0.95703(15) 0.47061(11) 0.0269(4) Uani 1 1 d .
H16A H 0.4029 1.0164 0.5061 0.032 Uiso 1 1 calc R
C17 C 0.36019(11) 0.86122(15) 0.49277(10) 0.0252(4) Uani 1 1 d .
H17A H 0.3645 0.8527 0.5442 0.030 Uiso 1 1 calc R
C18 C 0.32980(10) 0.77392(14) 0.43894(10) 0.0208(4) Uani 1 1 d .
C19 C 0.30209(11) 0.67343(14) 0.45730(10) 0.0241(4) Uani 1 1 d .
H19A H 0.3044 0.6619 0.5079 0.029 Uiso 1 1 calc R
C20 C 0.27206(11) 0.59309(14) 0.40259(11) 0.0240(4) Uani 1 1 d .
H20A H 0.2530 0.5263 0.4151 0.029 Uiso 1 1 calc R
C21 C 0.26923(10) 0.60862(13) 0.32786(10) 0.0218(4) Uani 1 1 d .
H21A H 0.2481 0.5518 0.2905 0.026 Uiso 1 1 calc R
C22 C 0.29642(10) 0.70461(13) 0.30743(10) 0.0181(3) Uani 1 1 d .
C23 C 0.32653(10) 0.79052(13) 0.36337(10) 0.0181(3) Uani 1 1 d .
C24 C 0.40174(12) 1.07351(14) 0.36820(11) 0.0280(4) Uani 1 1 d .
H24A H 0.4001 1.0642 0.3161 0.042 Uiso 1 1 calc R
H24B H 0.4543 1.0921 0.4037 0.042 Uiso 1 1 calc R
H24C H 0.3667 1.1335 0.3682 0.042 Uiso 1 1 calc R
C25 C 0.5000 0.8796(3) 0.2500 0.0658(12) Uani 1 2 d S
H25A H 0.4733 0.8313 0.2740 0.079 Uiso 0.50 1 calc PR
H25B H 0.5267 0.8313 0.2260 0.079 Uiso 0.50 1 calc PR
N1 N 0.45225(8) 0.62869(12) 0.33525(8) 0.0221(3) Uani 1 1 d .
N2 N 0.35085(8) 0.88760(11) 0.34205(8) 0.0199(3) Uani 1 1 d .

loop_
_atom_site_aniso_label
_atom_site_aniso_U_11
_atom_site_aniso_U_22
_atom_site_aniso_U_33
_atom_site_aniso_U_23
_atom_site_aniso_U_13
_atom_site_aniso_U_12
Cl1 0.0434(4) 0.0924(5) 0.0327(3) 0.0044(3) 0.0075(3) -0.0042(3)
S1 0.0333(3) 0.0281(2) 0.0161(2) 0.00310(17) 0.0046(2) 0.00274(19)
C1 0.0263(10) 0.0263(9) 0.0187(9) -0.0030(7) 0.0065(8) 0.0014(7)
C2 0.0172(9) 0.0205(8) 0.0181(8) -0.0016(6) 0.0045(7) -0.0015(6)
C3 0.0176(8) 0.0184(8) 0.0163(8) -0.0022(6) 0.0035(7) -0.0037(6)
C4 0.0267(10) 0.0213(8) 0.0181(9) -0.0011(6) 0.0058(8) -0.0006(7)
C5 0.0188(9) 0.0351(10) 0.0207(9) -0.0006(7) 0.0065(8) 0.0020(7)
C6 0.0237(10) 0.0442(11) 0.0230(10) 0.0079(8) 0.0053(9) 0.0076(8)
C7 0.0258(11) 0.0331(10) 0.0345(11) 0.0144(8) 0.0129(9) 0.0104(8)
C8 0.0224(10) 0.0258(9) 0.0296(10) 0.0065(7) 0.0148(8) 0.0039(7)
C9 0.0297(11) 0.0197(8) 0.0457(12) 0.0075(8) 0.0230(10) 0.0036(7)
C10 0.0273(10) 0.0209(8) 0.0428(12) -0.0063(8) 0.0200(10) -0.0041(7)
C11 0.0213(10) 0.0270(9) 0.0274(10) -0.0039(7) 0.0112(8) -0.0028(7)
C12 0.0190(9) 0.0212(8) 0.0203(9) -0.0007(6) 0.0101(7) 0.0005(7)
C13 0.0198(9) 0.0223(8) 0.0228(9) 0.0012(7) 0.0108(8) 0.0018(7)
C14 0.0238(10) 0.0435(12) 0.0264(11) -0.0077(9) 0.0011(9) 0.0015(9)
C15 0.0181(9) 0.0213(8) 0.0231(9) -0.0011(7) 0.0050(8) 0.0017(7)
C16 0.0275(10) 0.0276(9) 0.0213(9) -0.0077(7) 0.0051(8) -0.0007(8)
C17 0.0259(10) 0.0319(9) 0.0165(9) -0.0014(7) 0.0070(8) 0.0034(8)
C18 0.0188(9) 0.0234(8) 0.0186(9) 0.0016(7) 0.0056(7) 0.0051(7)
C19 0.0253(10) 0.0281(9) 0.0202(9) 0.0058(7) 0.0104(8) 0.0064(7)
C20 0.0245(10) 0.0208(8) 0.0282(10) 0.0064(7) 0.0119(8) 0.0033(7)
C21 0.0216(9) 0.0183(8) 0.0239(9) -0.0007(7) 0.0073(8) 0.0019(7)
C22 0.0155(8) 0.0194(8) 0.0174(8) 0.0015(6) 0.0046(7) 0.0045(6)
C23 0.0153(8) 0.0206(8) 0.0169(8) 0.0015(6) 0.0047(7) 0.0044(6)
C24 0.0283(11) 0.0228(9) 0.0288(10) -0.0020(7) 0.0070(9) -0.0031(7)
C25 0.105(4) 0.050(2) 0.0318(19) 0.000 0.016(2) 0.000
N1 0.0190(8) 0.0247(7) 0.0209(8) -0.0009(6) 0.0063(7) 0.0020(6)
N2 0.0194(8) 0.0194(7) 0.0191(7) -0.0001(5) 0.0055(6) 0.0008(6)

loop_
_atom_type_symbol
_atom_type_description
_atom_type_scat_dispersion_real
_atom_type_scat_dispersion_imag
_atom_type_scat_source
C C 0.0033 0.0016 'International Tables Vol C Tables 4.2.6.8 and 6.1.1.4'
H H 0.0000 0.0000 'International Tables Vol C Tables 4.2.6.8 and 6.1.1.4'
N N 0.0061 0.0033 'International Tables Vol C Tables 4.2.6.8 and 6.1.1.4'
S S 0.1246 0.1234 'International Tables Vol C Tables 4.2.6.8 and 6.1.1.4'
Cl Cl 0.1484 0.1585 'International Tables Vol C Tables 4.2.6.8 and 6.1.1.4'

loop_
_geom_angle_atom_site_label_1
_geom_angle_atom_site_label_2
_geom_angle_atom_site_label_3
_geom_angle
_geom_angle_site_symmetry_1
C1 S1 C4 91.82(8) .
C2 C1 S1 112.35(13) .
C1 C2 C3 111.73(15) .
C1 C2 C12 121.75(15) .
C3 C2 C12 126.44(15) .
C4 C3 C2 111.74(15) .
C4 C3 C22 123.58(15) .
C2 C3 C22 124.42(14) .
C3 C4 S1 112.36(13) .
N1 C5 C6 122.45(18) .
N1 C5 C14 117.58(17) .
C6 C5 C14 119.98(17) .
C7 C6 C5 119.57(18) .
C6 C7 C8 119.99(17) .
C7 C8 C9 123.31(17) .
C7 C8 C13 117.16(17) .
C9 C8 C13 119.53(17) .
C10 C9 C8 120.71(17) .
C9 C10 C11 119.96(17) .
C12 C11 C10 121.83(18) .
C11 C12 C13 118.77(16) .
C11 C12 C2 119.09(16) .
C13 C12 C2 122.14(15) .
N1 C13 C8 122.18(16) .
N1 C13 C12 118.69(15) .
C8 C13 C12 119.13(16) .
N2 C15 C16 122.80(16) .
N2 C15 C24 117.51(16) .
C16 C15 C24 119.69(16) .
C17 C16 C15 119.27(16) .
C16 C17 C18 119.82(16) .
C19 C18 C17 122.82(16) .
C19 C18 C23 119.66(16) .
C17 C18 C23 117.51(16) .
C20 C19 C18 120.20(16) .
C19 C20 C21 120.42(16) .
C22 C21 C20 121.53(16) .
C21 C22 C23 118.86(15) .
C21 C22 C3 119.31(15) .
C23 C22 C3 121.82(14) .
N2 C23 C18 121.96(15) .
N2 C23 C22 118.74(15) .
C18 C23 C22 119.30(15) .
Cl1 C25 Cl1 111.0(2) 2_655
C5 N1 C13 118.60(15) .
C15 N2 C23 118.62(15) .

loop_
_geom_bond_atom_site_label_1
_geom_bond_atom_site_label_2
_geom_bond_distance
_geom_bond_site_symmetry_2
Cl1 C25 1.765(2) .
S1 C1 1.7080(18) .
S1 C4 1.7092(18) .
C1 C2 1.367(2) .
C2 C3 1.442(2) .
C2 C12 1.482(2) .
C3 C4 1.366(2) .
C3 C22 1.478(2) .
C5 N1 1.321(2) .
C5 C6 1.420(3) .
C5 C14 1.495(3) .
C6 C7 1.356(3) .
C7 C8 1.412(3) .
C8 C9 1.414(3) .
C8 C13 1.421(2) .
C9 C10 1.359(3) .
C10 C11 1.408(3) .
C11 C12 1.379(2) .
C12 C13 1.429(3) .
C13 N1 1.372(2) .
C15 N2 1.319(2) .
C15 C16 1.425(2) .
C15 C24 1.497(2) .
C16 C17 1.357(3) .
C17 C18 1.417(2) .
C18 C19 1.416(2) .
C18 C23 1.420(2) .
C19 C20 1.365(3) .
C20 C21 1.406(2) .
C21 C22 1.382(2) .
C22 C23 1.427(2) .
C23 N2 1.374(2) .
C25 Cl1 1.765(2) 2_655
